data_4501565
loop_
_publ_author_name
'Yang, Jin'
'Wu, Biao'
'Zhuge, Fuyu'
'Liang, Jianjun'
'Jia, Chuandong'
'Wang, Yao-Yu'
'Tang, Ning'
'Yang, Xiao-Juan'
'Shi, Qi-Zhen'

_publ_section_title
;
 Coordination Networks from Zero-Dimensional Metallomacrocycle,
 One-Dimensional Chain to Two-Dimensional Sheet Based on a Ditopic
 Diiminopyridine Ligand and Group 12 Metals
;
_journal_issue 5
_journal_name_full 'Crystal Growth &amp; Design'
_journal_page_first 2331
_journal_paper_doi 10.1021/cg100093n
_journal_volume 10
_journal_year 2010
_chemical_formula_sum 'C87 H100 Cl2 Hg2 I4 N10'
_chemical_formula_weight 2265.45
_chemical_name_systematic
; 
 ? 
;
_space_group_IT_number 2
_symmetry_cell_setting triclinic
_symmetry_space_group_name_Hall '-P 1'
_symmetry_space_group_name_H-M 'P -1'
_atom_sites_solution_hydrogens geom
_atom_sites_solution_primary direct
_atom_sites_solution_secondary difmap
_audit_creation_method SHELXL-97
_cell_angle_alpha 106.475(10)
_cell_angle_beta 100.111(10)
_cell_angle_gamma 91.359(11)
_cell_formula_units_Z 1
_cell_length_a 8.671(6)
_cell_length_b 17.105(11)
_cell_length_c 17.134(11)
_cell_measurement_temperature 293(2)
_cell_volume 2392(3)
_computing_cell_refinement 'Bruker SMART'
_computing_data_collection 'Bruker SMART APEX II'
_computing_data_reduction 'Bruker SAINT'
_computing_structure_refinement 'SHELXL-97 (Sheldrick, 2008)'
_computing_structure_solution 'SHELXS-97 (Sheldrick, 2008)'
_diffrn_ambient_temperature 293(2)
_diffrn_measured_fraction_theta_full 0.985
_diffrn_measured_fraction_theta_max 0.985
_diffrn_measurement_device_type 'Bruker APEX II area detector'
_diffrn_measurement_method '\w scans'
_diffrn_radiation_monochromator graphite
_diffrn_radiation_source 'fine-focus sealed tube'
_diffrn_radiation_type MoK\a
_diffrn_radiation_wavelength 0.71073
_diffrn_reflns_av_R_equivalents 0.0263
_diffrn_reflns_av_sigmaI/netI 0.0528
_diffrn_reflns_limit_h_max 10
_diffrn_reflns_limit_h_min -10
_diffrn_reflns_limit_k_max 8
_diffrn_reflns_limit_k_min -20
_diffrn_reflns_limit_l_max 20
_diffrn_reflns_limit_l_min -20
_diffrn_reflns_number 12248
_diffrn_reflns_theta_full 25.00
_diffrn_reflns_theta_max 25.00
_diffrn_reflns_theta_min 2.02
_exptl_absorpt_coefficient_mu 4.596
_exptl_absorpt_correction_T_max 0.7700
_exptl_absorpt_correction_T_min 0.6564
_exptl_absorpt_correction_type multi-scan
_exptl_absorpt_process_details SADABS
_exptl_crystal_colour pale-yellow
_exptl_crystal_density_diffrn 1.573
_exptl_crystal_density_method 'not measured'
_exptl_crystal_description block
_exptl_crystal_F_000 1098
_exptl_crystal_size_max 0.10
_exptl_crystal_size_mid 0.10
_exptl_crystal_size_min 0.06
_refine_diff_density_max 2.780
_refine_diff_density_min -1.789
_refine_diff_density_rms 0.135
_refine_ls_extinction_method none
_refine_ls_goodness_of_fit_ref 1.034
_refine_ls_hydrogen_treatment constr
_refine_ls_matrix_type full
_refine_ls_number_parameters 497
_refine_ls_number_reflns 8306
_refine_ls_number_restraints 13
_refine_ls_restrained_S_all 1.039
_refine_ls_R_factor_all 0.0606
_refine_ls_R_factor_gt 0.0515
_refine_ls_shift/su_max 0.000
_refine_ls_shift/su_mean 0.000
_refine_ls_structure_factor_coef Fsqd
_refine_ls_weighting_details 'calc w=1/[\s^2^(Fo^2^)+(0.0711P)^2^+8.0728P] where P=(Fo^2^+2Fc^2^)/3'
_refine_ls_weighting_scheme calc
_refine_ls_wR_factor_gt 0.1368
_refine_ls_wR_factor_ref 0.1426
_reflns_number_gt 7024
_reflns_number_total 8306
_reflns_threshold_expression >2sigma(I)
_cod_data_source_file cg100093n_si_002.cif
_cod_data_source_block HgI2L
_cod_depositor_comments
;
The following automatic conversions were performed:

'_symmetry_cell_setting' value 'Triclinic' changed to 'triclinic'
according to /home/saulius/struct/CIF-dictionaries/cif_core.dic
dictionary named 'cif_core.dic' version 2.4.2 from
2011-04-26.

'_exptl_absorpt_correction_type' value 'Multi-scan'
changed to 'multi-scan' according to
/home/saulius/struct/CIF-dictionaries/cif_core.dic dictionary named
'cif_core.dic' version 2.4.2 from 2011-04-26.

Automatic conversion script
Id: cif_fix_values 1715 2011-07-08 13:25:40Z adriana 
;
_cod_original_sg_symbol_H-M P-1
_cod_database_code 4501565

loop_
_symmetry_equiv_pos_as_xyz
'x, y, z'
'-x, -y, -z'

loop_
_atom_site_label
_atom_site_type_symbol
_atom_site_fract_x
_atom_site_fract_y
_atom_site_fract_z
_atom_site_U_iso_or_equiv
_atom_site_adp_type
_atom_site_occupancy
_atom_site_symmetry_multiplicity
_atom_site_calc_flag
_atom_site_refinement_flags
Hg1 Hg 0.98101(4) -0.227250(18) 0.419142(17) 0.05054(13) Uani 1 1 d .
I1 I 0.76554(9) -0.23961(4) 0.50383(5) 0.0890(3) Uani 1 1 d .
I2 I 1.01470(12) -0.24656(5) 0.26958(4) 0.0964(3) Uani 1 1 d .
N1 N 1.1190(8) -0.1011(4) 0.5053(3) 0.0455(14) Uani 1 1 d .
N2 N 0.9478(7) 0.0891(4) 0.9397(3) 0.0393(13) Uani 1 1 d .
N3 N 0.7554(6) 0.2297(3) 1.0701(3) 0.0336(11) Uani 1 1 d .
N4 N 0.5850(6) 0.3294(3) 1.2352(3) 0.0347(12) Uani 1 1 d .
N5 N 0.1938(8) 0.7034(4) 1.4681(4) 0.0507(16) Uani 1 1 d .
C1 C 1.0847(8) -0.0733(4) 0.5799(4) 0.0405(15) Uani 1 1 d .
H1 H 1.0157 -0.1056 0.5959 0.049 Uiso 1 1 calc R
C2 C 1.1446(8) -0.0002(4) 0.6345(4) 0.0347(14) Uani 1 1 d .
C3 C 1.2463(9) 0.0457(5) 0.6109(4) 0.0462(17) Uani 1 1 d .
H3 H 1.2903 0.0962 0.6461 0.055 Uiso 1 1 calc R
C4 C 1.2823(11) 0.0159(5) 0.5343(5) 0.057(2) Uani 1 1 d .
H4 H 1.3537 0.0458 0.5172 0.068 Uiso 1 1 calc R
C5 C 1.2167(10) -0.0553(5) 0.4838(5) 0.0506(19) Uani 1 1 d .
H5 H 1.2410 -0.0734 0.4311 0.061 Uiso 1 1 calc R
C6 C 1.0936(8) 0.0245(4) 0.7142(4) 0.0346(14) Uani 1 1 d .
C7 C 1.1936(8) 0.0700(4) 0.7852(4) 0.0401(15) Uani 1 1 d .
H7 H 1.2952 0.0857 0.7820 0.048 Uiso 1 1 calc R
C8 C 1.1480(8) 0.0924(4) 0.8597(4) 0.0427(16) Uani 1 1 d .
C9 C 0.9954(8) 0.0708(4) 0.8621(4) 0.0376(15) Uani 1 1 d .
C10 C 0.8937(8) 0.0255(4) 0.7936(4) 0.0397(15) Uani 1 1 d .
C11 C 0.9459(8) 0.0031(4) 0.7199(4) 0.0397(15) Uani 1 1 d .
H11 H 0.8776 -0.0278 0.6724 0.048 Uiso 1 1 calc R
C12 C 1.2592(10) 0.1397(7) 0.9364(5) 0.073(3) Uani 1 1 d .
H12 H 1.2034 0.1477 0.9827 0.088 Uiso 1 1 calc R
C13 C 1.3964(17) 0.0921(10) 0.9534(10) 0.135(6) Uani 1 1 d .
H13A H 1.4019 0.0836 1.0068 0.202 Uiso 1 1 calc R
H13B H 1.4912 0.1218 0.9527 0.202 Uiso 1 1 calc R
H13C H 1.3844 0.0401 0.9116 0.202 Uiso 1 1 calc R
C14 C 1.310(3) 0.2154(9) 0.9345(12) 0.189(11) Uani 1 1 d .
H14A H 1.3553 0.2481 0.9897 0.283 Uiso 1 1 calc R
H14B H 1.2221 0.2413 0.9128 0.283 Uiso 1 1 calc R
H14C H 1.3868 0.2099 0.8998 0.283 Uiso 1 1 calc R
C15 C 0.7319(9) -0.0023(6) 0.7976(5) 0.064(2) Uani 1 1 d U
H15 H 0.7006 0.0383 0.8440 0.076 Uiso 1 1 calc R
C16 C 0.7283(16) -0.0779(9) 0.8162(11) 0.124(5) Uani 1 1 d U
H16A H 0.7532 -0.1203 0.7710 0.186 Uiso 1 1 calc R
H16B H 0.6252 -0.0907 0.8247 0.186 Uiso 1 1 calc R
H16C H 0.8039 -0.0739 0.8656 0.186 Uiso 1 1 calc R
C17 C 0.6138(12) -0.0050(11) 0.7222(8) 0.119(5) Uani 1 1 d U
H17A H 0.6257 -0.0520 0.6778 0.179 Uiso 1 1 calc R
H17B H 0.6296 0.0437 0.7064 0.179 Uiso 1 1 calc R
H17C H 0.5100 -0.0083 0.7340 0.179 Uiso 1 1 calc R
C18 C 0.8405(13) 0.2135(6) 0.9220(5) 0.071(3) Uani 1 1 d .
H18A H 0.8669 0.1958 0.8679 0.107 Uiso 1 1 calc R
H18B H 0.8995 0.2643 0.9533 0.107 Uiso 1 1 calc R
H18C H 0.7302 0.2210 0.9167 0.107 Uiso 1 1 calc R
C19 C 0.8781(8) 0.1521(4) 0.9645(4) 0.0386(15) Uani 1 1 d .
C20 C 0.8277(7) 0.1631(4) 1.0447(4) 0.0350(14) Uani 1 1 d .
C21 C 0.8541(9) 0.1080(4) 1.0869(4) 0.0428(16) Uani 1 1 d .
H21 H 0.9069 0.0620 1.0670 0.051 Uiso 1 1 calc R
C22 C 0.8021(11) 0.1210(5) 1.1590(5) 0.055(2) Uani 1 1 d .
H22 H 0.8176 0.0837 1.1894 0.066 Uiso 1 1 calc R
C23 C 0.7276(9) 0.1887(4) 1.1861(4) 0.0446(17) Uani 1 1 d .
H23 H 0.6904 0.1986 1.2354 0.054 Uiso 1 1 calc R
C24 C 0.7074(7) 0.2422(4) 1.1410(4) 0.0334(14) Uani 1 1 d .
C25 C 0.6321(7) 0.3183(4) 1.1688(4) 0.0345(14) Uani 1 1 d .
C26 C 0.6265(11) 0.3760(5) 1.1192(5) 0.058(2) Uani 1 1 d .
H26A H 0.5639 0.4198 1.1405 0.086 Uiso 1 1 calc R
H26B H 0.5808 0.3480 1.0625 0.086 Uiso 1 1 calc R
H26C H 0.7311 0.3978 1.1223 0.086 Uiso 1 1 calc R
C27 C 0.5276(7) 0.4020(4) 1.2766(4) 0.0345(14) Uani 1 1 d .
C28 C 0.6312(7) 0.4651(4) 1.3257(4) 0.0375(15) Uani 1 1 d .
C29 C 0.5768(8) 0.5295(4) 1.3777(4) 0.0404(15) Uani 1 1 d .
H29 H 0.6473 0.5722 1.4122 0.049 Uiso 1 1 calc R
C30 C 0.4208(8) 0.5326(4) 1.3799(4) 0.0367(14) Uani 1 1 d .
C31 C 0.3207(8) 0.4697(5) 1.3296(4) 0.0461(17) Uani 1 1 d .
H31 H 0.2139 0.4717 1.3305 0.055 Uiso 1 1 calc R
C32 C 0.3707(8) 0.4031(4) 1.2774(4) 0.0439(17) Uani 1 1 d .
C33 C 0.8027(8) 0.4659(5) 1.3250(5) 0.0495(18) Uani 1 1 d .
H33 H 0.8230 0.4138 1.2875 0.059 Uiso 1 1 calc R
C34 C 0.8529(12) 0.5340(7) 1.2925(8) 0.086(3) Uani 1 1 d .
H34A H 0.8533 0.5857 1.3335 0.130 Uiso 1 1 calc R
H34B H 0.7807 0.5331 1.2428 0.130 Uiso 1 1 calc R
H34C H 0.9566 0.5265 1.2805 0.130 Uiso 1 1 calc R
C35 C 0.8939(11) 0.4739(10) 1.4067(6) 0.098(4) Uani 1 1 d .
H35A H 0.8859 0.5274 1.4429 0.147 Uiso 1 1 calc R
H35B H 1.0020 0.4663 1.4029 0.147 Uiso 1 1 calc R
H35C H 0.8542 0.4333 1.4285 0.147 Uiso 1 1 calc R
C36 C 0.2578(9) 0.3344(6) 1.2243(6) 0.073(3) Uani 1 1 d .
H36 H 0.3186 0.2876 1.2048 0.088 Uiso 1 1 calc R
C37 C 0.173(3) 0.3523(13) 1.1529(10) 0.198(11) Uani 1 1 d .
H37A H 0.0841 0.3815 1.1669 0.296 Uiso 1 1 calc R
H37B H 0.1387 0.3023 1.1098 0.296 Uiso 1 1 calc R
H37C H 0.2409 0.3854 1.1340 0.296 Uiso 1 1 calc R
C38 C 0.1431(15) 0.3084(7) 1.2686(9) 0.102(4) Uani 1 1 d .
H38A H 0.0840 0.3537 1.2903 0.153 Uiso 1 1 calc R
H38B H 0.1981 0.2905 1.3134 0.153 Uiso 1 1 calc R
H38C H 0.0728 0.2643 1.2309 0.153 Uiso 1 1 calc R
C39 C 0.3692(8) 0.6021(4) 1.4404(4) 0.0377(15) Uani 1 1 d .
C40 C 0.4444(10) 0.6283(4) 1.5200(4) 0.0478(17) Uani 1 1 d .
H40 H 0.5306 0.6024 1.5383 0.057 Uiso 1 1 calc R
C41 C 0.3924(11) 0.6934(5) 1.5736(4) 0.056(2) Uani 1 1 d .
H41 H 0.4424 0.7127 1.6289 0.068 Uiso 1 1 calc R
C42 C 0.2687(11) 0.7280(5) 1.5446(5) 0.061(2) Uani 1 1 d .
H42 H 0.2337 0.7724 1.5809 0.074 Uiso 1 1 calc R
C43 C 0.2443(9) 0.6421(4) 1.4166(4) 0.0437(16) Uani 1 1 d .
H43 H 0.1929 0.6251 1.3615 0.052 Uiso 1 1 calc R
Cl1 Cl 0.515(2) 0.2308(16) 0.7377(16) 0.335(14) Uani 0.50 1 d PD
Cl2 Cl 0.560(5) 0.393(2) 0.835(2) 0.46(3) Uani 0.50 1 d P
C44 C 0.524(9) 0.335(2) 0.755(4) 0.29(5) Uani 0.50 1 d PD
H44A H 0.5999 0.3479 0.7245 0.347 Uiso 0.50 1 calc PR
H44B H 0.4225 0.3473 0.7289 0.347 Uiso 0.50 1 calc PR

loop_
_atom_site_aniso_label
_atom_site_aniso_U_11
_atom_site_aniso_U_22
_atom_site_aniso_U_33
_atom_site_aniso_U_23
_atom_site_aniso_U_13
_atom_site_aniso_U_12
Hg1 0.0663(2) 0.04630(19) 0.03782(17) 0.00331(12) 0.01981(13) 0.01830(14)
I1 0.1000(5) 0.0643(4) 0.1005(5) -0.0034(4) 0.0613(4) -0.0112(4)
I2 0.1695(8) 0.0892(5) 0.0452(3) 0.0268(3) 0.0427(4) 0.0439(5)
N1 0.066(4) 0.045(3) 0.029(3) 0.005(3) 0.025(3) 0.012(3)
N2 0.043(3) 0.048(3) 0.027(3) 0.002(2) 0.017(2) 0.016(3)
N3 0.040(3) 0.034(3) 0.024(2) 0.001(2) 0.010(2) 0.008(2)
N4 0.034(3) 0.038(3) 0.027(3) -0.001(2) 0.012(2) 0.011(2)
N5 0.069(4) 0.048(4) 0.035(3) 0.004(3) 0.018(3) 0.033(3)
C1 0.051(4) 0.038(4) 0.036(3) 0.005(3) 0.024(3) 0.011(3)
C2 0.043(4) 0.036(3) 0.028(3) 0.007(3) 0.016(3) 0.015(3)
C3 0.057(4) 0.043(4) 0.041(4) 0.013(3) 0.015(3) 0.010(3)
C4 0.072(5) 0.057(5) 0.052(5) 0.020(4) 0.034(4) 0.006(4)
C5 0.068(5) 0.056(5) 0.037(4) 0.015(4) 0.027(4) 0.021(4)
C6 0.045(4) 0.032(3) 0.027(3) 0.004(3) 0.016(3) 0.011(3)
C7 0.039(3) 0.048(4) 0.033(3) 0.004(3) 0.015(3) 0.011(3)
C8 0.045(4) 0.046(4) 0.031(3) -0.002(3) 0.013(3) 0.011(3)
C9 0.046(4) 0.040(4) 0.026(3) 0.001(3) 0.017(3) 0.018(3)
C10 0.038(3) 0.050(4) 0.032(3) 0.004(3) 0.021(3) 0.014(3)
C11 0.041(4) 0.045(4) 0.028(3) -0.002(3) 0.012(3) 0.011(3)
C12 0.047(5) 0.107(8) 0.043(4) -0.010(5) 0.005(4) -0.001(5)
C13 0.105(10) 0.125(12) 0.122(11) 0.003(9) -0.061(9) -0.011(9)
C14 0.22(2) 0.084(10) 0.178(18) -0.003(10) -0.112(16) -0.051(12)
C15 0.042(4) 0.093(6) 0.049(4) 0.001(4) 0.022(3) 0.006(4)
C16 0.084(8) 0.123(10) 0.179(12) 0.065(9) 0.031(8) -0.024(7)
C17 0.046(5) 0.207(13) 0.090(8) 0.027(9) 0.005(5) 0.000(7)
C18 0.116(8) 0.070(6) 0.053(5) 0.029(4) 0.057(5) 0.050(6)
C19 0.047(4) 0.042(4) 0.028(3) 0.003(3) 0.019(3) 0.013(3)
C20 0.036(3) 0.036(3) 0.030(3) 0.000(3) 0.014(3) 0.008(3)
C21 0.060(4) 0.036(4) 0.035(3) 0.005(3) 0.021(3) 0.021(3)
C22 0.087(6) 0.048(4) 0.043(4) 0.020(3) 0.031(4) 0.030(4)
C23 0.068(5) 0.039(4) 0.033(3) 0.008(3) 0.028(3) 0.013(3)
C24 0.032(3) 0.037(3) 0.027(3) 0.000(3) 0.010(2) 0.007(3)
C25 0.039(3) 0.037(3) 0.024(3) 0.001(3) 0.010(3) 0.008(3)
C26 0.089(6) 0.046(4) 0.043(4) 0.010(3) 0.030(4) 0.029(4)
C27 0.040(3) 0.032(3) 0.029(3) 0.000(3) 0.012(3) 0.014(3)
C28 0.029(3) 0.044(4) 0.036(3) 0.002(3) 0.010(3) 0.006(3)
C29 0.040(4) 0.038(4) 0.039(4) 0.000(3) 0.015(3) 0.006(3)
C30 0.039(3) 0.036(3) 0.034(3) 0.001(3) 0.017(3) 0.015(3)
C31 0.031(3) 0.049(4) 0.048(4) -0.006(3) 0.012(3) 0.011(3)
C32 0.035(3) 0.042(4) 0.043(4) -0.005(3) 0.008(3) 0.010(3)
C33 0.032(3) 0.052(4) 0.052(4) -0.007(3) 0.014(3) 0.004(3)
C34 0.062(6) 0.096(8) 0.100(8) 0.015(6) 0.037(6) -0.009(5)
C35 0.042(5) 0.180(13) 0.062(6) 0.020(7) 0.007(4) 0.021(6)
C36 0.038(4) 0.073(6) 0.075(6) -0.032(5) 0.011(4) 0.006(4)
C37 0.21(2) 0.23(2) 0.091(10) 0.044(12) -0.090(13) -0.133(18)
C38 0.089(8) 0.071(7) 0.123(10) -0.012(7) 0.033(7) -0.030(6)
C39 0.042(4) 0.035(3) 0.036(3) 0.001(3) 0.020(3) 0.012(3)
C40 0.062(5) 0.043(4) 0.036(4) 0.004(3) 0.014(3) 0.017(3)
C41 0.079(6) 0.057(5) 0.029(3) 0.002(3) 0.015(4) 0.026(4)
C42 0.093(6) 0.052(5) 0.034(4) -0.002(3) 0.020(4) 0.036(5)
C43 0.054(4) 0.041(4) 0.033(3) 0.000(3) 0.016(3) 0.012(3)
Cl1 0.213(17) 0.38(3) 0.38(3) 0.17(2) -0.109(18) -0.145(18)
Cl2 0.51(5) 0.33(4) 0.40(4) -0.04(3) -0.03(4) 0.20(4)
C44 0.35(9) 0.31(9) 0.39(11) 0.30(9) 0.20(9) 0.17(8)

loop_
_atom_type_symbol
_atom_type_description
_atom_type_scat_dispersion_real
_atom_type_scat_dispersion_imag
_atom_type_scat_source
C C 0.0033 0.0016 'International Tables Vol C Tables 4.2.6.8 and 6.1.1.4'
H H 0.0000 0.0000 'International Tables Vol C Tables 4.2.6.8 and 6.1.1.4'
N N 0.0061 0.0033 'International Tables Vol C Tables 4.2.6.8 and 6.1.1.4'
I I -0.4742 1.8119 'International Tables Vol C Tables 4.2.6.8 and 6.1.1.4'
Hg Hg -2.3894 9.2266 'International Tables Vol C Tables 4.2.6.8 and 6.1.1.4'
Cl Cl 0.1484 0.1585 'International Tables Vol C Tables 4.2.6.8 and 6.1.1.4'

loop_
_geom_angle_atom_site_label_1
_geom_angle_atom_site_label_2
_geom_angle_atom_site_label_3
_geom_angle
_geom_angle_site_symmetry_1
_geom_angle_site_symmetry_3
N5 Hg1 N1 88.4(2) 1_644 .
N5 Hg1 I2 101.30(14) 1_644 .
N1 Hg1 I2 108.92(14) . .
N5 Hg1 I1 105.80(17) 1_644 .
N1 Hg1 I1 99.89(14) . .
I2 Hg1 I1 140.65(4) . .
C5 N1 C1 117.5(6) . .
C5 N1 Hg1 126.2(5) . .
C1 N1 Hg1 116.1(5) . .
C19 N2 C9 120.3(6) . .
C20 N3 C24 117.4(6) . .
C25 N4 C27 124.1(6) . .
C42 N5 C43 118.4(6) . .
C42 N5 Hg1 121.6(5) . 1_466
C43 N5 Hg1 119.9(5) . 1_466
N1 C1 C2 123.6(7) . .
C3 C2 C1 117.7(6) . .
C3 C2 C6 124.1(6) . .
C1 C2 C6 118.2(6) . .
C2 C3 C4 118.2(7) . .
C5 C4 C3 120.7(8) . .
N1 C5 C4 122.3(7) . .
C11 C6 C7 118.3(6) . .
C11 C6 C2 120.3(6) . .
C7 C6 C2 121.3(6) . .
C8 C7 C6 121.8(7) . .
C7 C8 C9 117.8(6) . .
C7 C8 C12 121.1(7) . .
C9 C8 C12 121.1(6) . .
C10 C9 C8 122.0(6) . .
C10 C9 N2 118.8(6) . .
C8 C9 N2 118.9(6) . .
C9 C10 C11 118.0(6) . .
C9 C10 C15 121.8(6) . .
C11 C10 C15 120.2(7) . .
C6 C11 C10 122.0(6) . .
C14 C12 C13 110.2(13) . .
C14 C12 C8 113.7(10) . .
C13 C12 C8 110.5(9) . .
C16 C15 C17 111.4(12) . .
C16 C15 C10 111.8(9) . .
C17 C15 C10 113.3(8) . .
N2 C19 C18 126.7(6) . .
N2 C19 C20 115.6(6) . .
C18 C19 C20 117.7(6) . .
N3 C20 C21 123.6(6) . .
N3 C20 C19 114.9(6) . .
C21 C20 C19 121.5(6) . .
C20 C21 C22 118.4(6) . .
C23 C22 C21 119.0(7) . .
C22 C23 C24 119.4(6) . .
N3 C24 C23 122.2(6) . .
N3 C24 C25 115.9(6) . .
C23 C24 C25 121.9(6) . .
N4 C25 C24 115.7(6) . .
N4 C25 C26 126.0(6) . .
C24 C25 C26 118.2(6) . .
C28 C27 C32 121.4(6) . .
C28 C27 N4 119.1(6) . .
C32 C27 N4 118.6(6) . .
C29 C28 C27 119.0(6) . .
C29 C28 C33 118.6(6) . .
C27 C28 C33 122.4(6) . .
C28 C29 C30 121.1(6) . .
C31 C30 C29 118.4(6) . .
C31 C30 C39 122.7(6) . .
C29 C30 C39 118.8(6) . .
C30 C31 C32 122.4(6) . .
C27 C32 C31 117.6(6) . .
C27 C32 C36 121.5(6) . .
C31 C32 C36 120.9(6) . .
C35 C33 C28 111.4(7) . .
C35 C33 C34 110.6(9) . .
C28 C33 C34 110.3(7) . .
C37 C36 C32 112.2(11) . .
C37 C36 C38 108.6(12) . .
C32 C36 C38 113.5(8) . .
C40 C39 C43 118.1(6) . .
C40 C39 C30 121.5(6) . .
C43 C39 C30 120.4(6) . .
C39 C40 C41 119.2(7) . .
C42 C41 C40 118.2(7) . .
N5 C42 C41 123.6(7) . .
N5 C43 C39 122.5(7) . .
Cl2 C44 Cl1 124(4) . .

loop_
_geom_bond_atom_site_label_1
_geom_bond_atom_site_label_2
_geom_bond_distance
_geom_bond_site_symmetry_2
Hg1 N5 2.375(6) 1_644
Hg1 N1 2.391(6) .
Hg1 I2 2.5591(17) .
Hg1 I1 2.5977(14) .
N1 C5 1.308(10) .
N1 C1 1.320(8) .
N2 C19 1.254(8) .
N2 C9 1.413(8) .
N3 C20 1.314(8) .
N3 C24 1.315(8) .
N4 C25 1.242(8) .
N4 C27 1.395(8) .
N5 C42 1.302(10) .
N5 C43 1.304(8) .
N5 Hg1 2.375(6) 1_466
C1 C2 1.357(10) .
C2 C3 1.352(10) .
C2 C6 1.462(8) .
C3 C4 1.361(11) .
C4 C5 1.324(12) .
C6 C11 1.351(10) .
C6 C7 1.377(9) .
C7 C8 1.356(9) .
C8 C9 1.377(10) .
C8 C12 1.492(11) .
C9 C10 1.358(10) .
C10 C11 1.371(9) .
C10 C15 1.490(11) .
C12 C14 1.37(2) .
C12 C13 1.491(17) .
C15 C16 1.418(17) .
C15 C17 1.489(15) .
C18 C19 1.450(11) .
C19 C20 1.477(9) .
C20 C21 1.343(10) .
C21 C22 1.349(10) .
C22 C23 1.346(10) .
C23 C24 1.351(10) .
C24 C25 1.465(9) .
C25 C26 1.469(10) .
C27 C28 1.361(9) .
C27 C32 1.363(9) .
C28 C29 1.359(9) .
C28 C33 1.489(9) .
C29 C30 1.362(9) .
C30 C31 1.350(10) .
C30 C39 1.475(8) .
C31 C32 1.367(9) .
C32 C36 1.480(11) .
C33 C35 1.450(12) .
C33 C34 1.512(14) .
C36 C37 1.427(19) .
C36 C38 1.483(16) .
C39 C40 1.346(10) .
C39 C43 1.359(10) .
C40 C41 1.370(10) .
C41 C42 1.326(12) .
Cl1 C44 1.72(2) .
Cl2 C44 1.42(6) .
